data_7238758
loop_
_publ_author_name
'Attfield, Martin P.'
'Mendieta-Tan, Carlos'
'Telchadder, Ryan N.'
'Roberts, Mark A.'

_publ_section_title
;
 Synthesis, crystal structure and properties of a novel framework
 aluminium diphosphonate
;
_journal_issue 27
_journal_name_full 'RSC Advances'
_journal_page_first 10291
_journal_paper_doi 10.1039/c2ra21930a
_journal_volume 2
_journal_year 2012
_chemical_formula_sum 'C3 Al F O5 P'
_chemical_formula_weight 192.98
_chemical_name_common 'al benezenediphos'
_space_group_IT_number 15
_space_group_name_Hall '-C 2yc'
_space_group_name_H-M_alt 'C 1 2/c 1'
_symmetry_cell_setting monoclinic
_symmetry_space_group_name_H-M 'C 1 2/c 1'
_audit_creation_date 2012-06-15T13:32
_audit_creation_method 'from EXP file using GSAS2CIF'
_audit_update_record ' 2012-06-15T13:32 Initial CIF as created by GSAS2CIF'
_cell_angle_alpha 90.0
_cell_angle_beta 93.6514(24)
_cell_angle_gamma 90.0
_cell_formula_units_Z 8
_cell_length_a 4.95296(11)
_cell_length_b 13.05589(30)
_cell_length_c 19.7444(5)
_cell_measurement_temperature 298
_cell_volume 1274.19(5)
_computing_structure_refinement GSAS
_diffrn_ambient_temperature 298
_diffrn_measurement_device_type 'Station 9.1, Daresbury Light Source'
_diffrn_radiation_polarisn_ratio 0.98
_diffrn_radiation_probe x-ray
_diffrn_radiation_type synchrotron
_diffrn_radiation_wavelength 1.0
_exptl_absorpt_correction_T_max 1.00000
_exptl_absorpt_correction_T_min 1.00000
_exptl_absorpt_process_details
; GSAS Absorption/surface roughness correction: function number 0
No correction is applied.
;
_exptl_crystal_density_diffrn 2.012
_pd_block_id 2012-06-15T13:32|C16A191|Martin_Attfield|high_resolution_X-ray_powder_d
_pd_calc_method 'Rietveld Refinement'
_pd_char_colour white
_pd_instr_location ' ?'
_pd_phase_name 'al benezenediphos'
_pd_proc_info_datetime 2012-06-15T13:32:00
_pd_proc_info_excluded_regions ' ?'
_pd_proc_ls_background_function
; GSAS Background function number 7 with 25 terms.
Linear interpolation
1: 8.03526 2: 85.4342 3: -88.7884 4: -611.297
5: 130.089 6: -848.382 7: 411.441 8: -79.7098
9: -320.007 10: -325.474 11: 167.386 12: 150.804
13: -178.650 14: -85.3288 15: 97.2485 16: -265.868
17: 109.564 18: -79.3672 19: 33.5550 20: 30.5699
21: -9.12244 22: 12.2892 23: 22.2122 24: -65.9458
25: 86.6509
;
_pd_proc_ls_peak_cutoff 0.00010
_pd_proc_ls_profile_function
;
CW Profile function number 3 with 19 terms
Pseudovoigt profile coefficients as parameterized in
P. Thompson, D.E. Cox & J.B. Hastings (1987). J. Appl. Cryst.,20,79-83.
Asymmetry correction of L.W. Finger, D.E. Cox & A. P. Jephcoat (1994).
J. Appl. Cryst.,27,892-900.
#1(GU) = 0.000 #2(GV) = 0.000 #3(GW) = 2.272
#4(GP) = 0.000 #5(LX) = 0.153 #6(LY) = 22.511
#7(S/L) = 0.0005 #8(H/L) = 0.0005
#9(trns) = 0.00 #10(shft)= 0.0000
#11(stec)= 0.00 #12(ptec)= 0.00 #13(sfec)= 0.00
#14(L11) = 0.000 #15(L22) = 0.000 #16(L33) = 0.000
#17(L12) = 0.000 #18(L13) = 0.000 #19(L23) = 0.000
Peak tails are ignored where the intensity is below 0.0001 times the peak
Aniso. broadening axis 0.0 0.0 1.0
;
_pd_proc_ls_prof_R_factor 0.0711
_pd_proc_ls_prof_wR_expected 0.0378
_pd_proc_ls_prof_wR_factor 0.1019
_pd_spec_mounting ' ?'
_refine_ls_goodness_of_fit_all 2.83
_refine_ls_matrix_type full
_refine_ls_number_parameters 70
_refine_ls_number_restraints 32
_refine_ls_R_Fsqd_factor 0.20592
_refine_ls_shift/su_max 0.07
_refine_ls_shift/su_mean 0.00
_cod_data_source_file c2ra21930a.txt
_cod_data_source_block C16A191_publ
_cod_depositor_comments
;
The following automatic conversions were performed:

data item '_geom_angle_publ_flag' value 'N' was changed to 'n' in
accordance with the
/home/saulius/struct/COD-crude-data/automatic-downloads/DataCite-retrospective/RSC/depositions/lib/dictionaries/cif_core.dic
dictionary named 'cif_core.dic' version 2.4.2 last updated on
2011-04-26 (62 times).

data item '_geom_bond_publ_flag' value 'N' was changed to 'n' in
accordance with the
/home/saulius/struct/COD-crude-data/automatic-downloads/DataCite-retrospective/RSC/depositions/lib/dictionaries/cif_core.dic
dictionary named 'cif_core.dic' version 2.4.2 last updated on
2011-04-26 (50 times).

Automatic conversion script
Id: cif_fix_values 6909 2019-04-08 15:41:33Z antanas 
;
_cod_original_cell_volume 1274.19(6)
_cod_original_sg_symbol_H-M 'C 2/c'
_cod_original_formula_sum 'C3.00 Al F O5 P'
_cod_database_code 7238758
_gsas_exptl_extinct_corr_t_min 1.00000
_gsas_exptl_extinct_corr_t_max 1.00000

loop_
_symmetry_equiv_pos_site_id
_symmetry_equiv_pos_as_xyz
1 +x,+y,+z
2 -x,+y,-z+1/2
-1 -x,-y,-z
-2 +x,-y,+z+1/2
101 +x+1/2,+y+1/2,+z
102 -x+1/2,+y+1/2,-z+1/2
-101 -x+1/2,-y+1/2,-z
-102 +x+1/2,-y+1/2,+z+1/2

loop_
_atom_site_type_symbol
_atom_site_label
_atom_site_fract_x
_atom_site_fract_y
_atom_site_fract_z
_atom_site_occupancy
_atom_site_thermal_displace_type
_atom_site_U_iso_or_equiv
_atom_site_symmetry_multiplicity
Al AL1 -0.25 -0.25 0.0 1.0 Uiso 0.0265(11) 4
Al AL2 0.0 0.0 0.0 1.0 Uiso 0.0265(11) 4
P P3 0.5137(12) 0.0668(4) 0.08556(21) 1.0 Uiso 0.0265(11) 8
F F4 -0.0437(18) -0.1365(4) 0.0253(4) 1.0 Uiso 0.0265(11) 8
O O5 -0.0626(24) -0.3183(6) 0.0724(5) 1.0 Uiso 0.0265(11) 8
O O6 0.3256(14) -0.0139(7) 0.0516(5) 1.0 Uiso 0.0265(11) 8
O O7 0.0037(22) 0.2903(10) 0.4326(5) 1.0 Uiso 0.0265(11) 8
O O8 0.1766(17) 0.0417(9) 0.42179(34) 1.0 Uiso 0.0265(11) 8
O O9 0.0 0.8648(14) 0.25 1.0 Uiso 0.0265(11) 4
C C11 -0.0014(24) 0.5645(9) 0.32530(27) 1.0 Uiso 0.0265(11) 8
O O10 0.0 0.2547(13) 0.25 1.0 Uiso 0.0265(11) 4
C C12 0.151(8) 0.6395(24) 0.2904(4) 0.5 Uiso 0.0265(11) 8
C C13 -0.132(8) 0.4850(20) 0.2850(4) 0.5 Uiso 0.0265(11) 8
C C14 0.135(8) 0.4858(20) 0.2899(4) 0.5 Uiso 0.0265(11) 8
C C15 0.356(8) 0.1405(22) 0.2839(4) 0.5 Uiso 0.0265(11) 8

loop_
_atom_type_symbol
_atom_type_number_in_cell
_atom_type_scat_dispersion_real
_atom_type_scat_dispersion_imag
_atom_type_scat_Cromer_Mann_a1
_atom_type_scat_Cromer_Mann_a2
_atom_type_scat_Cromer_Mann_a3
_atom_type_scat_Cromer_Mann_a4
_atom_type_scat_Cromer_Mann_b1
_atom_type_scat_Cromer_Mann_b2
_atom_type_scat_Cromer_Mann_b3
_atom_type_scat_Cromer_Mann_b4
_atom_type_scat_Cromer_Mann_c
_atom_type_scat_source
Al 8.0 0.000 0.000 6.42020 3.03870 1.90020 0.74260 1.59360 31.5472 1.96460 85.0886 1.11510 International_Tables_Vol_C
P 8.0 0.000 0.000 6.43450 1.90670 4.17910 27.1570 1.78000 0.52600 1.49080 68.1645 1.11490 International_Tables_Vol_C
F 8.0 0.000 0.000 3.53920 10.2825 2.64120 4.29440 1.51700 0.26150 1.02430 26.1476 0.27760 International_Tables_Vol_C
O 40.0 0.000 0.000 3.04850 13.2771 2.28680 5.70110 1.54630 0.32390 0.86700 32.9089 0.25080 International_Tables_Vol_C
C 24.0 0.000 0.000 2.31000 20.8439 1.02000 10.2075 1.58860 0.56870 0.86500 51.6512 0.21560 International_Tables_Vol_C
H 0.0 0.000 0.000 0.49300 10.5109 0.32291 26.1257 0.14019 3.14236 0.04081 57.7997 0.00304 International_Tables_Vol_C

loop_
_geom_angle_atom_site_label_1
_geom_angle_atom_site_label_2
_geom_angle_atom_site_label_3
_geom_angle
_geom_angle_site_symmetry_1
_geom_angle_site_symmetry_3
_geom_angle_publ_flag
F4 AL1 F4 179.9802 1_555 -101_445 n
F4 AL1 O5 86.4(4) 1_555 1_555 n
F4 AL1 O5 93.6(4) 1_555 -101_445 n
F4 AL1 O7 91.8(4) 1_555 -2_554 n
F4 AL1 O7 88.2(4) 1_555 102_445 n
F4 AL1 O5 93.6(4) -101_445 1_555 n
F4 AL1 O5 86.4(4) -101_445 -101_445 n
F4 AL1 O7 88.2(4) -101_445 -2_554 n
F4 AL1 O7 91.8(4) -101_445 102_445 n
O5 AL1 O5 179.9802 1_555 -101_445 n
O5 AL1 O7 94.7(5) 1_555 -2_554 n
O5 AL1 O7 85.3(5) 1_555 102_445 n
O5 AL1 O7 85.3(5) -101_445 -2_554 n
O5 AL1 O7 94.7(5) -101_445 102_445 n
O7 AL1 O7 180.0 -2_554 102_445 n
F4 AL2 F4 180.0 1_555 -1_555 n
F4 AL2 O6 82.61(31) 1_555 1_555 n
F4 AL2 O6 97.39(31) 1_555 -1_555 n
F4 AL2 O8 89.4(4) 1_555 2_555 n
F4 AL2 O8 90.6(4) 1_555 -2_554 n
F4 AL2 O6 97.39(31) -1_555 1_555 n
F4 AL2 O6 82.61(31) -1_555 -1_555 n
F4 AL2 O8 90.6(4) -1_555 2_555 n
F4 AL2 O8 89.4(4) -1_555 -2_554 n
O6 AL2 O6 180.0 1_555 -1_555 n
O6 AL2 O8 90.6(4) 1_555 2_555 n
O6 AL2 O8 89.4(4) 1_555 -2_554 n
O6 AL2 O8 89.4(4) -1_555 2_555 n
O6 AL2 O8 90.6(4) -1_555 -2_554 n
O8 AL2 O8 180.0 2_555 -2_554 n
O5 P3 O6 117.0(6) 101_555 1_555 n
O5 P3 O8 114.1(8) 101_555 2_655 n
O5 P3 C11 99.1(6) 101_555 102_545 n
O6 P3 O8 112.5(7) 1_555 2_655 n
O6 P3 C11 111.5(6) 1_555 102_545 n
O8 P3 C11 100.5(5) 2_655 102_545 n
AL1 F4 AL2 139.8(5) 1_555 1_555 n
AL1 O5 P3 133.1(6) 1_555 101_445 n
AL2 O6 P3 130.8(6) 1_555 1_555 n
AL2 O8 P3 129.2(5) 2_555 2_655 n
P3 C11 C12 121.2(7) 102_555 1_555 n
P3 C11 C13 121.4(7) 102_555 1_555 n
P3 C11 C14 123.0(7) 102_555 1_555 n
P3 C11 C15 120.5(7) 102_555 101_455 n
C12 C11 C13 117.3(6) 1_555 1_555 n
C12 C11 C14 88.6(16) 1_555 1_555 n
C12 C11 C15 60.8(17) 1_555 101_455 n
C13 C11 C14 54.8(16) 1_555 1_555 n
C13 C11 C15 89.8(16) 1_555 101_455 n
C14 C11 C15 116.4(6) 1_555 101_455 n
C11 C12 C15 59.6(9) 1_555 101_455 n
C11 C12 C15 120.3(7) 1_555 102_555 n
C15 C12 C15 87.1(29) 101_455 102_555 n
C11 C13 C14 62.6(9) 1_555 1_555 n
C11 C13 C14 121.6(7) 1_555 2_555 n
C14 C13 C14 91.1(27) 1_555 2_555 n
C11 C14 C13 62.6(9) 1_555 1_555 n
C11 C14 C13 121.2(7) 1_555 2_555 n
C13 C14 C13 88.9(28) 1_555 2_555 n
C11 C15 C12 59.6(9) 101_545 101_545 n
C11 C15 C12 122.8(7) 101_545 102_545 n
C12 C15 C12 92.8(28) 101_545 102_545 n

loop_
_geom_bond_atom_site_label_1
_geom_bond_atom_site_label_2
_geom_bond_distance
_geom_bond_site_symmetry_2
_geom_bond_publ_flag
AL1 F4 1.851(5) 1_555 n
AL1 F4 1.851(5) -101_445 n
AL1 O5 1.880(5) 1_555 n
AL1 O5 1.880(5) -101_445 n
AL1 O7 1.959(5) -2_554 n
AL1 O7 1.959(5) 102_445 n
AL2 F4 1.867(5) 1_555 n
AL2 F4 1.867(5) -1_555 n
AL2 O6 1.861(5) 1_555 n
AL2 O6 1.861(5) -1_555 n
AL2 O8 1.902(5) 2_555 n
AL2 O8 1.902(5) -2_554 n
P3 O5 1.564(7) 101_555 n
P3 O6 1.533(6) 1_555 n
P3 O8 1.584(6) 2_655 n
P3 C11 1.765(5) 102_545 n
F4 AL1 1.851(5) 1_555 n
F4 AL2 1.867(5) 1_555 n
O5 AL1 1.880(5) 1_555 n
O5 P3 1.564(7) 101_445 n
O6 AL2 1.861(5) 1_555 n
O6 P3 1.533(6) 1_555 n
O7 AL1 1.959(5) -2_555 n
O8 AL2 1.902(5) 2_555 n
O8 P3 1.584(6) 2_655 n
C11 P3 1.765(5) 102_555 n
C11 C12 1.440(7) 1_555 n
C11 C13 1.437(7) 1_555 n
C11 C14 1.436(7) 1_555 n
C11 C15 1.441(7) 101_455 n
C12 C11 1.440(7) 1_555 n
C12 C12 2.12(6) 2_555 n
C12 C14 2.009(28) 1_555 n
C12 C15 1.46(4) 101_455 n
C12 C15 1.466(7) 102_555 n
C13 C11 1.437(7) 1_555 n
C13 C13 1.96(5) 2_555 n
C13 C14 1.32(4) 1_555 n
C13 C14 1.477(7) 2_555 n
C13 C15 2.032(28) 101_455 n
C14 C11 1.436(7) 1_555 n
C14 C12 2.009(28) 1_555 n
C14 C13 1.32(4) 1_555 n
C14 C13 1.477(7) 2_555 n
C14 C14 2.00(5) 2_555 n
C15 C11 1.441(7) 101_545 n
C15 C12 1.46(4) 101_545 n
C15 C12 1.466(7) 102_545 n
C15 C13 2.032(28) 101_545 n
C15 C15 2.02(6) 2_655 n
